data_4079007
loop_
_publ_author_name
'McGovern, Gregory P.'
'Hung-Low, Fernando'
'Tye, Jesse W.'
'Bradley, Christopher A.'

_publ_section_title
;
 Synthesis and Reactivity Studies of Benzo-Substituted Bis(indenyl) Iron
 and Zirconium Complexes: The Difference a Methyl Group Can Make
;
_journal_issue 10
_journal_name_full Organometallics
_journal_page_first 3865
_journal_paper_doi 10.1021/om2011563
_journal_volume 31
_journal_year 2012
_chemical_formula_sum 'C36 H46 O2 Zr'
_chemical_formula_weight 601.95
_chemical_name_systematic
; 
 ? 
;
_space_group_IT_number 15
_symmetry_cell_setting monoclinic
_symmetry_space_group_name_Hall '-C 2yc'
_symmetry_space_group_name_H-M 'C 1 2/c 1'
_atom_sites_solution_hydrogens geom
_atom_sites_solution_primary direct
_atom_sites_solution_secondary difmap
_audit_creation_method SHELXL-97
_cell_angle_alpha 90.00
_cell_angle_beta 90.5210(10)
_cell_angle_gamma 90.00
_cell_formula_units_Z 16
_cell_length_a 36.409(4)
_cell_length_b 9.3825(10)
_cell_length_c 36.305(4)
_cell_measurement_reflns_used 356
_cell_measurement_temperature 150(2)
_cell_measurement_theta_max 25.75
_cell_measurement_theta_min 1.82
_cell_volume 12402(2)
_computing_cell_refinement 'Bruker APEX 2'
_computing_data_collection 'Bruker APEX 2'
_computing_data_reduction 'Bruker SAINTPLUS'
_computing_molecular_graphics 'Bruker SHELXTL'
_computing_publication_material 'Bruker SHELXTL'
_computing_structure_refinement 'SHELXL-97 (Sheldrick, 1997)'
_computing_structure_solution 'SHELXS-97 (Sheldrick, 1990)'
_diffrn_ambient_temperature 150(2)
_diffrn_measured_fraction_theta_full 1.000
_diffrn_measured_fraction_theta_max 1.000
_diffrn_measurement_device_type 'CCD area detector'
_diffrn_measurement_method 'omega scans'
_diffrn_radiation_monochromator graphite
_diffrn_radiation_source 'fine-focus sealed tube'
_diffrn_radiation_type MoK\a
_diffrn_radiation_wavelength 0.71073
_diffrn_reflns_av_R_equivalents 0.0698
_diffrn_reflns_av_sigmaI/netI 0.0525
_diffrn_reflns_limit_h_max 44
_diffrn_reflns_limit_h_min -44
_diffrn_reflns_limit_k_max 11
_diffrn_reflns_limit_k_min -11
_diffrn_reflns_limit_l_max 44
_diffrn_reflns_limit_l_min -44
_diffrn_reflns_number 59633
_diffrn_reflns_theta_full 25.68
_diffrn_reflns_theta_max 25.68
_diffrn_reflns_theta_min 1.12
_exptl_absorpt_coefficient_mu 0.384
_exptl_absorpt_correction_T_max 0.9582
_exptl_absorpt_correction_T_min 0.9145
_exptl_absorpt_correction_type multi-scan
_exptl_absorpt_process_details SADABS
_exptl_crystal_colour Red
_exptl_crystal_density_diffrn 1.290
_exptl_crystal_density_method 'not measured'
_exptl_crystal_description Block
_exptl_crystal_F_000 5088
_exptl_crystal_size_max 0.24
_exptl_crystal_size_mid 0.22
_exptl_crystal_size_min 0.11
_refine_diff_density_max 0.315
_refine_diff_density_min -0.456
_refine_diff_density_rms 0.067
_refine_ls_extinction_method none
_refine_ls_goodness_of_fit_ref 1.031
_refine_ls_hydrogen_treatment constr
_refine_ls_matrix_type full
_refine_ls_number_parameters 728
_refine_ls_number_reflns 11782
_refine_ls_number_restraints 0
_refine_ls_restrained_S_all 1.031
_refine_ls_R_factor_all 0.0625
_refine_ls_R_factor_gt 0.0396
_refine_ls_shift/su_max 0.001
_refine_ls_shift/su_mean 0.000
_refine_ls_structure_factor_coef Fsqd
_refine_ls_weighting_details 'calc w=1/[\s^2^(Fo^2^)+(0.0290P)^2^+15.6273P] where P=(Fo^2^+2Fc^2^)/3'
_refine_ls_weighting_scheme calc
_refine_ls_wR_factor_gt 0.0772
_refine_ls_wR_factor_ref 0.0851
_reflns_number_gt 8940
_reflns_number_total 11782
_reflns_threshold_expression >2sigma(I)
_cod_data_source_file om2011563_si_003.cif
_cod_data_source_block cb065
_cod_depositor_comments
;
The following automatic conversions were performed:

'_symmetry_cell_setting' value 'Monoclinic' changed to 'monoclinic'
according to /home/saulius/struct/CIF-dictionaries/cif_core.dic
dictionary named 'cif_core.dic' version 2.4.2 from 2011-04-26.

Automatic conversion script
Id: cif_fix_values 1891 2012-01-12 08:04:46Z andrius 
;
_cod_original_cell_volume 12401(2)
_cod_original_sg_symbol_H-M C2/c
_cod_database_code 4079007

loop_
_symmetry_equiv_pos_as_xyz
'x, y, z'
'-x, y, -z+1/2'
'x+1/2, y+1/2, z'
'-x+1/2, y+1/2, -z+1/2'
'-x, -y, -z'
'x, -y, z-1/2'
'-x+1/2, -y+1/2, -z'
'x+1/2, -y+1/2, z-1/2'

loop_
_atom_site_label
_atom_site_type_symbol
_atom_site_fract_x
_atom_site_fract_y
_atom_site_fract_z
_atom_site_U_iso_or_equiv
_atom_site_adp_type
_atom_site_occupancy
_atom_site_symmetry_multiplicity
_atom_site_calc_flag
_atom_site_refinement_flags
Zr1 Zr 0.105943(7) 0.32817(3) 0.099612(7) 0.01888(7) Uani 1 1 d .
Zr2 Zr 0.849338(7) 0.28540(3) 0.144070(7) 0.01766(7) Uani 1 1 d .
C1 C 0.16212(7) 0.3050(3) 0.05975(7) 0.0214(6) Uani 1 1 d .
C2 C 0.13400(7) 0.2295(3) 0.04128(7) 0.0229(6) Uani 1 1 d .
H2 H 0.1344 0.1295 0.0372 0.027 Uiso 1 1 calc R
C3 C 0.10520(7) 0.3190(3) 0.02954(7) 0.0221(6) Uani 1 1 d .
C4 C 0.11631(7) 0.4628(3) 0.03926(7) 0.0206(6) Uani 1 1 d .
C5 C 0.10073(8) 0.6005(3) 0.03087(8) 0.0238(7) Uani 1 1 d .
C6 C 0.11982(8) 0.7173(3) 0.04242(8) 0.0299(7) Uani 1 1 d .
H6 H 0.1099 0.8089 0.0374 0.036 Uiso 1 1 calc R
C7 C 0.15375(8) 0.7086(3) 0.06151(8) 0.0305(7) Uani 1 1 d .
H7 H 0.1654 0.7945 0.0690 0.037 Uiso 1 1 calc R
C8 C 0.17044(8) 0.5817(3) 0.06958(7) 0.0234(7) Uani 1 1 d .
C9 C 0.15164(7) 0.4538(3) 0.05834(7) 0.0200(6) Uani 1 1 d .
C10 C 0.19972(8) 0.2450(3) 0.06907(8) 0.0258(7) Uani 1 1 d .
H10 H 0.2102 0.2999 0.0903 0.031 Uiso 1 1 calc R
C11 C 0.22477(8) 0.2639(4) 0.03594(8) 0.0340(8) Uani 1 1 d .
H11A H 0.2156 0.2056 0.0154 0.051 Uiso 1 1 calc R
H11B H 0.2498 0.2338 0.0426 0.051 Uiso 1 1 calc R
H11C H 0.2250 0.3644 0.0286 0.051 Uiso 1 1 calc R
C12 C 0.19865(9) 0.0880(3) 0.07945(9) 0.0386(8) Uani 1 1 d .
H12A H 0.1835 0.0755 0.1014 0.058 Uiso 1 1 calc R
H12B H 0.2237 0.0544 0.0846 0.058 Uiso 1 1 calc R
H12C H 0.1881 0.0330 0.0590 0.058 Uiso 1 1 calc R
C13 C 0.07338(8) 0.2703(3) 0.00534(8) 0.0273(7) Uani 1 1 d .
H13 H 0.0518 0.3325 0.0106 0.033 Uiso 1 1 calc R
C14 C 0.08310(8) 0.2874(4) -0.03550(8) 0.0352(8) Uani 1 1 d .
H14A H 0.0885 0.3877 -0.0407 0.053 Uiso 1 1 calc R
H14B H 0.0623 0.2564 -0.0508 0.053 Uiso 1 1 calc R
H14C H 0.1047 0.2290 -0.0411 0.053 Uiso 1 1 calc R
C15 C 0.06232(9) 0.1161(4) 0.01247(9) 0.0393(8) Uani 1 1 d .
H15A H 0.0824 0.0526 0.0054 0.059 Uiso 1 1 calc R
H15B H 0.0403 0.0931 -0.0021 0.059 Uiso 1 1 calc R
H15C H 0.0571 0.1035 0.0387 0.059 Uiso 1 1 calc R
C16 C 0.06640(8) 0.6180(4) 0.00804(8) 0.0320(8) Uani 1 1 d .
H16A H 0.0596 0.7190 0.0071 0.048 Uiso 1 1 calc R
H16B H 0.0464 0.5633 0.0191 0.048 Uiso 1 1 calc R
H16C H 0.0708 0.5831 -0.0170 0.048 Uiso 1 1 calc R
C17 C 0.20713(8) 0.5809(4) 0.08943(9) 0.0339(8) Uani 1 1 d .
H17A H 0.2147 0.6791 0.0947 0.051 Uiso 1 1 calc R
H17B H 0.2255 0.5350 0.0739 0.051 Uiso 1 1 calc R
H17C H 0.2050 0.5280 0.1126 0.051 Uiso 1 1 calc R
C18 C 0.07297(7) 0.5042(3) 0.14071(7) 0.0202(6) Uani 1 1 d .
C19 C 0.08241(7) 0.3879(3) 0.16353(7) 0.0203(6) Uani 1 1 d .
H19 H 0.0991 0.3935 0.1837 0.024 Uiso 1 1 calc R
C20 C 0.06398(7) 0.2620(3) 0.15266(8) 0.0211(6) Uani 1 1 d .
C21 C 0.04081(7) 0.2995(3) 0.12175(7) 0.0203(6) Uani 1 1 d .
C22 C 0.01508(7) 0.2191(3) 0.09979(8) 0.0223(6) Uani 1 1 d .
C23 C -0.00525(8) 0.2913(3) 0.07410(8) 0.0270(7) Uani 1 1 d .
H23 H -0.0221 0.2400 0.0590 0.032 Uiso 1 1 calc R
C24 C -0.00197(8) 0.4408(3) 0.06934(8) 0.0273(7) Uani 1 1 d .
H24 H -0.0177 0.4862 0.0519 0.033 Uiso 1 1 calc R
C25 C 0.02248(7) 0.5225(3) 0.08843(8) 0.0229(6) Uani 1 1 d .
C26 C 0.04567(7) 0.4517(3) 0.11490(7) 0.0197(6) Uani 1 1 d .
C27 C 0.08379(8) 0.6566(3) 0.14899(8) 0.0249(7) Uani 1 1 d .
H27 H 0.0801 0.7143 0.1261 0.030 Uiso 1 1 calc R
C28 C 0.12388(8) 0.6720(3) 0.16130(9) 0.0331(8) Uani 1 1 d .
H28A H 0.1279 0.6178 0.1841 0.050 Uiso 1 1 calc R
H28B H 0.1294 0.7728 0.1657 0.050 Uiso 1 1 calc R
H28C H 0.1400 0.6352 0.1420 0.050 Uiso 1 1 calc R
C29 C 0.05825(9) 0.7155(3) 0.17888(9) 0.0373(8) Uani 1 1 d .
H29A H 0.0327 0.7067 0.1706 0.056 Uiso 1 1 calc R
H29B H 0.0640 0.8161 0.1834 0.056 Uiso 1 1 calc R
H29C H 0.0618 0.6613 0.2017 0.056 Uiso 1 1 calc R
C30 C 0.06197(8) 0.1290(3) 0.17621(8) 0.0243(7) Uani 1 1 d .
H30 H 0.0587 0.0448 0.1596 0.029 Uiso 1 1 calc R
C31 C 0.09640(8) 0.1061(3) 0.19956(8) 0.0321(7) Uani 1 1 d .
H31A H 0.1178 0.1000 0.1835 0.048 Uiso 1 1 calc R
H31B H 0.0940 0.0173 0.2136 0.048 Uiso 1 1 calc R
H31C H 0.0995 0.1862 0.2166 0.048 Uiso 1 1 calc R
C32 C 0.02828(9) 0.1396(3) 0.20158(9) 0.0345(8) Uani 1 1 d .
H32A H 0.0316 0.2194 0.2187 0.052 Uiso 1 1 calc R
H32B H 0.0257 0.0508 0.2155 0.052 Uiso 1 1 calc R
H32C H 0.0061 0.1554 0.1866 0.052 Uiso 1 1 calc R
C33 C 0.01054(8) 0.0598(3) 0.10402(9) 0.0305(7) Uani 1 1 d .
H33A H -0.0075 0.0251 0.0859 0.046 Uiso 1 1 calc R
H33B H 0.0020 0.0383 0.1289 0.046 Uiso 1 1 calc R
H33C H 0.0342 0.0127 0.1000 0.046 Uiso 1 1 calc R
C34 C 0.02213(8) 0.6825(3) 0.08429(8) 0.0302(7) Uani 1 1 d .
H34A H 0.0045 0.7095 0.0650 0.045 Uiso 1 1 calc R
H34B H 0.0467 0.7156 0.0776 0.045 Uiso 1 1 calc R
H34C H 0.0150 0.7263 0.1077 0.045 Uiso 1 1 calc R
C35 C 0.10713(8) 0.1003(4) 0.10563(8) 0.0315(8) Uani 1 1 d .
C36 C 0.15300(8) 0.3192(4) 0.13624(8) 0.0303(7) Uani 1 1 d .
C37 C 0.77961(7) 0.2974(3) 0.14585(7) 0.0205(6) Uani 1 1 d .
C38 C 0.79057(7) 0.3840(3) 0.11649(7) 0.0199(6) Uani 1 1 d .
H38 H 0.7870 0.4843 0.1156 0.024 Uiso 1 1 calc R
C39 C 0.80754(7) 0.3047(3) 0.08834(7) 0.0200(6) Uani 1 1 d .
C40 C 0.80597(7) 0.1576(3) 0.09960(8) 0.0212(6) Uani 1 1 d .
C41 C 0.81642(8) 0.0274(3) 0.08128(8) 0.0284(7) Uani 1 1 d .
C42 C 0.80848(9) -0.0974(3) 0.09909(9) 0.0353(8) Uani 1 1 d .
H42 H 0.8153 -0.1848 0.0878 0.042 Uiso 1 1 calc R
C43 C 0.79066(9) -0.1022(4) 0.13333(9) 0.0365(8) Uani 1 1 d .
H43 H 0.7859 -0.1928 0.1439 0.044 Uiso 1 1 calc R
C44 C 0.77992(8) 0.0166(3) 0.15209(8) 0.0287(7) Uani 1 1 d .
C45 C 0.78831(7) 0.1529(3) 0.13549(7) 0.0208(6) Uani 1 1 d .
C46 C 0.75770(8) 0.3511(3) 0.17850(8) 0.0262(7) Uani 1 1 d .
H46 H 0.7640 0.2913 0.2004 0.031 Uiso 1 1 calc R
C47 C 0.71630(8) 0.3360(4) 0.17053(9) 0.0389(8) Uani 1 1 d .
H47A H 0.7098 0.3907 0.1484 0.058 Uiso 1 1 calc R
H47B H 0.7024 0.3725 0.1915 0.058 Uiso 1 1 calc R
H47C H 0.7103 0.2354 0.1666 0.058 Uiso 1 1 calc R
C48 C 0.76601(8) 0.5065(3) 0.18779(9) 0.0351(8) Uani 1 1 d .
H48A H 0.7926 0.5196 0.1902 0.053 Uiso 1 1 calc R
H48B H 0.7543 0.5317 0.2111 0.053 Uiso 1 1 calc R
H48C H 0.7565 0.5680 0.1681 0.053 Uiso 1 1 calc R
C49 C 0.81543(8) 0.3624(3) 0.04987(7) 0.0242(7) Uani 1 1 d .
H49 H 0.8363 0.3064 0.0394 0.029 Uiso 1 1 calc R
C50 C 0.78156(8) 0.3374(4) 0.02560(8) 0.0323(8) Uani 1 1 d .
H50A H 0.7614 0.3979 0.0341 0.049 Uiso 1 1 calc R
H50B H 0.7742 0.2371 0.0271 0.049 Uiso 1 1 calc R
H50C H 0.7873 0.3612 0.0000 0.049 Uiso 1 1 calc R
C51 C 0.82599(9) 0.5191(3) 0.04942(8) 0.0337(8) Uani 1 1 d .
H51A H 0.8057 0.5761 0.0591 0.051 Uiso 1 1 calc R
H51B H 0.8311 0.5485 0.0241 0.051 Uiso 1 1 calc R
H51C H 0.8480 0.5335 0.0648 0.051 Uiso 1 1 calc R
C52 C 0.83488(9) 0.0242(4) 0.04438(9) 0.0391(8) Uani 1 1 d .
H52A H 0.8377 -0.0748 0.0363 0.059 Uiso 1 1 calc R
H52B H 0.8591 0.0691 0.0464 0.059 Uiso 1 1 calc R
H52C H 0.8198 0.0764 0.0264 0.059 Uiso 1 1 calc R
C53 C 0.75731(9) 0.0026(4) 0.18655(9) 0.0382(9) Uani 1 1 d .
H53A H 0.7321 0.0340 0.1814 0.057 Uiso 1 1 calc R
H53B H 0.7681 0.0618 0.2061 0.057 Uiso 1 1 calc R
H53C H 0.7571 -0.0973 0.1945 0.057 Uiso 1 1 calc R
C54 C 0.90388(7) 0.3555(3) 0.18509(7) 0.0185(6) Uani 1 1 d .
C55 C 0.91364(7) 0.2268(3) 0.16752(7) 0.0193(6) Uani 1 1 d .
H55 H 0.9333 0.2182 0.1506 0.023 Uiso 1 1 calc R
C56 C 0.89081(7) 0.1123(3) 0.17810(7) 0.0195(6) Uani 1 1 d .
C57 C 0.86595(7) 0.1704(3) 0.20535(7) 0.0196(6) Uani 1 1 d .
C58 C 0.83993(8) 0.1039(3) 0.22950(8) 0.0239(7) Uani 1 1 d .
C59 C 0.82220(8) 0.1899(3) 0.25374(8) 0.0284(7) Uani 1 1 d .
H59 H 0.8053 0.1477 0.2703 0.034 Uiso 1 1 calc R
C60 C 0.82769(8) 0.3388(3) 0.25558(8) 0.0262(7) Uani 1 1 d .
H60 H 0.8135 0.3930 0.2723 0.031 Uiso 1 1 calc R
C61 C 0.85280(8) 0.4076(3) 0.23406(7) 0.0226(6) Uani 1 1 d .
C62 C 0.87351(7) 0.3219(3) 0.20881(7) 0.0184(6) Uani 1 1 d .
C63 C 0.92771(7) 0.4877(3) 0.18574(8) 0.0224(6) Uani 1 1 d .
H63 H 0.9114 0.5728 0.1885 0.027 Uiso 1 1 calc R
C64 C 0.95022(8) 0.5062(3) 0.15065(8) 0.0302(7) Uani 1 1 d .
H64A H 0.9673 0.4261 0.1482 0.045 Uiso 1 1 calc R
H64B H 0.9641 0.5955 0.1521 0.045 Uiso 1 1 calc R
H64C H 0.9337 0.5087 0.1292 0.045 Uiso 1 1 calc R
C65 C 0.95350(8) 0.4798(3) 0.21943(9) 0.0326(8) Uani 1 1 d .
H65A H 0.9390 0.4647 0.2417 0.049 Uiso 1 1 calc R
H65B H 0.9673 0.5692 0.2217 0.049 Uiso 1 1 calc R
H65C H 0.9707 0.4004 0.2164 0.049 Uiso 1 1 calc R
C66 C 0.89848(8) -0.0418(3) 0.16837(8) 0.0240(7) Uani 1 1 d .
H66 H 0.8756 -0.0983 0.1726 0.029 Uiso 1 1 calc R
C67 C 0.92870(9) -0.0981(3) 0.19451(9) 0.0375(8) Uani 1 1 d .
H67A H 0.9511 -0.0419 0.1913 0.056 Uiso 1 1 calc R
H67B H 0.9337 -0.1983 0.1888 0.056 Uiso 1 1 calc R
H67C H 0.9205 -0.0899 0.2201 0.056 Uiso 1 1 calc R
C68 C 0.90989(8) -0.0618(3) 0.12824(8) 0.0328(8) Uani 1 1 d .
H68A H 0.8898 -0.0311 0.1119 0.049 Uiso 1 1 calc R
H68B H 0.9153 -0.1626 0.1238 0.049 Uiso 1 1 calc R
H68C H 0.9318 -0.0044 0.1234 0.049 Uiso 1 1 calc R
C69 C 0.83507(8) -0.0558(3) 0.23073(8) 0.0312(7) Uani 1 1 d .
H69A H 0.8581 -0.1005 0.2387 0.047 Uiso 1 1 calc R
H69B H 0.8283 -0.0908 0.2061 0.047 Uiso 1 1 calc R
H69C H 0.8156 -0.0799 0.2481 0.047 Uiso 1 1 calc R
C70 C 0.85751(8) 0.5672(3) 0.23671(8) 0.0291(7) Uani 1 1 d .
H70A H 0.8398 0.6059 0.2543 0.044 Uiso 1 1 calc R
H70B H 0.8533 0.6102 0.2124 0.044 Uiso 1 1 calc R
H70C H 0.8825 0.5892 0.2452 0.044 Uiso 1 1 calc R
C71 C 0.88452(8) 0.2798(4) 0.09666(8) 0.0317(7) Uani 1 1 d .
C72 C 0.85653(8) 0.5135(4) 0.14025(8) 0.0288(7) Uani 1 1 d .
O1 O 0.10885(6) -0.0217(2) 0.10902(6) 0.0430(6) Uani 1 1 d .
O2 O 0.17789(6) 0.3072(3) 0.15558(6) 0.0474(7) Uani 1 1 d .
O3 O 0.90334(6) 0.2798(3) 0.07179(6) 0.0538(7) Uani 1 1 d .
O4 O 0.86025(6) 0.6331(2) 0.13732(6) 0.0417(6) Uani 1 1 d .

loop_
_atom_site_aniso_label
_atom_site_aniso_U_11
_atom_site_aniso_U_22
_atom_site_aniso_U_33
_atom_site_aniso_U_23
_atom_site_aniso_U_13
_atom_site_aniso_U_12
Zr1 0.01597(14) 0.02267(16) 0.01800(14) 0.00054(12) -0.00050(10) 0.00002(11)
Zr2 0.01488(14) 0.02098(15) 0.01709(14) -0.00018(11) -0.00112(10) -0.00083(11)
C1 0.0190(15) 0.0293(18) 0.0161(14) 0.0001(12) 0.0008(11) 0.0024(12)
C2 0.0235(15) 0.0251(16) 0.0201(15) -0.0029(12) 0.0030(12) 0.0023(13)
C3 0.0204(15) 0.0288(17) 0.0173(14) -0.0004(12) 0.0014(11) 0.0011(13)
C4 0.0199(15) 0.0284(17) 0.0135(14) 0.0010(12) 0.0016(11) 0.0001(12)
C5 0.0222(16) 0.0290(17) 0.0201(15) 0.0052(13) 0.0039(12) 0.0038(13)
C6 0.0333(18) 0.0246(17) 0.0319(18) 0.0086(14) 0.0024(14) 0.0037(14)
C7 0.0322(18) 0.0258(18) 0.0336(18) -0.0012(14) 0.0018(14) -0.0074(14)
C8 0.0207(15) 0.0306(18) 0.0190(15) -0.0010(13) 0.0037(12) -0.0046(13)
C9 0.0157(14) 0.0286(17) 0.0157(14) 0.0017(12) 0.0011(11) -0.0007(12)
C10 0.0200(15) 0.0324(19) 0.0250(16) 0.0049(13) -0.0003(12) 0.0038(13)
C11 0.0237(17) 0.048(2) 0.0309(18) 0.0029(15) 0.0062(14) 0.0091(15)
C12 0.0292(18) 0.040(2) 0.047(2) 0.0105(17) 0.0018(15) 0.0133(16)
C13 0.0213(16) 0.0351(18) 0.0255(16) -0.0048(14) -0.0039(12) -0.0004(14)
C14 0.0293(18) 0.051(2) 0.0249(17) -0.0056(16) -0.0075(13) 0.0027(16)
C15 0.037(2) 0.046(2) 0.0351(19) -0.0092(16) -0.0040(15) -0.0101(16)
C16 0.0285(17) 0.041(2) 0.0264(17) 0.0090(15) -0.0012(13) 0.0067(15)
C17 0.0246(17) 0.041(2) 0.0356(19) -0.0029(15) -0.0053(14) -0.0088(15)
C18 0.0185(15) 0.0219(16) 0.0203(15) -0.0022(12) 0.0025(12) -0.0007(12)
C19 0.0183(15) 0.0255(16) 0.0173(14) -0.0017(12) 0.0022(11) -0.0013(12)
C20 0.0169(14) 0.0225(16) 0.0239(15) 0.0011(12) 0.0011(11) 0.0002(12)
C21 0.0178(14) 0.0244(17) 0.0187(14) 0.0010(12) 0.0038(11) 0.0003(12)
C22 0.0187(15) 0.0240(16) 0.0244(15) -0.0013(13) 0.0022(12) -0.0037(12)
C23 0.0179(15) 0.0340(19) 0.0289(17) -0.0063(14) -0.0031(12) -0.0025(13)
C24 0.0195(16) 0.0369(19) 0.0253(16) 0.0033(14) -0.0045(12) 0.0072(13)
C25 0.0170(15) 0.0267(17) 0.0252(16) 0.0026(13) 0.0027(12) 0.0049(12)
C26 0.0175(14) 0.0234(16) 0.0183(14) -0.0017(12) 0.0027(11) -0.0006(12)
C27 0.0286(17) 0.0209(16) 0.0252(16) 0.0016(13) -0.0030(13) -0.0039(13)
C28 0.0340(18) 0.0305(18) 0.0347(18) -0.0008(15) -0.0050(14) -0.0106(15)
C29 0.046(2) 0.0276(19) 0.039(2) -0.0056(15) 0.0040(16) -0.0001(16)
C30 0.0246(16) 0.0230(17) 0.0253(16) 0.0011(13) -0.0016(13) -0.0030(13)
C31 0.0378(19) 0.0275(18) 0.0308(18) 0.0075(14) -0.0061(14) -0.0028(15)
C32 0.0366(19) 0.033(2) 0.0339(19) 0.0056(15) 0.0089(15) -0.0056(15)
C33 0.0261(17) 0.0282(18) 0.0371(19) -0.0036(14) -0.0039(14) -0.0079(14)
C34 0.0294(17) 0.0286(18) 0.0327(18) 0.0062(14) -0.0010(14) 0.0051(14)
C35 0.0237(17) 0.042(2) 0.0288(18) -0.0007(15) 0.0113(13) 0.0044(15)
C36 0.0242(17) 0.048(2) 0.0190(16) 0.0040(14) 0.0055(13) 0.0011(15)
C37 0.0138(14) 0.0288(17) 0.0189(15) -0.0011(12) -0.0005(11) -0.0004(12)
C38 0.0163(14) 0.0223(16) 0.0209(15) -0.0005(12) -0.0048(11) 0.0016(12)
C39 0.0153(14) 0.0267(17) 0.0178(14) -0.0011(12) -0.0026(11) 0.0012(12)
C40 0.0158(14) 0.0245(16) 0.0232(15) -0.0036(13) -0.0056(11) -0.0009(12)
C41 0.0241(17) 0.0286(18) 0.0324(18) -0.0081(14) -0.0091(13) 0.0023(13)
C42 0.040(2) 0.0239(18) 0.041(2) -0.0080(15) -0.0129(16) 0.0021(15)
C43 0.039(2) 0.0245(18) 0.045(2) 0.0100(16) -0.0174(16) -0.0079(15)
C44 0.0222(16) 0.0334(19) 0.0305(17) 0.0053(14) -0.0077(13) -0.0084(14)
C45 0.0162(14) 0.0264(17) 0.0197(15) 0.0009(12) -0.0055(11) -0.0041(12)
C46 0.0216(16) 0.0382(19) 0.0190(15) -0.0020(13) 0.0024(12) 0.0027(14)
C47 0.0219(17) 0.063(2) 0.0324(18) -0.0090(17) 0.0047(14) -0.0023(16)
C48 0.0292(18) 0.042(2) 0.0336(19) -0.0119(15) 0.0070(14) 0.0058(15)
C49 0.0198(15) 0.0341(18) 0.0187(15) 0.0015(13) -0.0004(12) 0.0025(13)
C50 0.0321(18) 0.044(2) 0.0204(16) 0.0029(14) -0.0070(13) 0.0007(15)
C51 0.0370(19) 0.037(2) 0.0266(17) 0.0082(15) -0.0048(14) -0.0074(15)
C52 0.045(2) 0.039(2) 0.0336(19) -0.0129(16) 0.0020(16) 0.0109(17)
C53 0.0290(18) 0.046(2) 0.039(2) 0.0133(16) -0.0043(15) -0.0153(16)
C54 0.0181(14) 0.0201(16) 0.0173(14) -0.0010(11) -0.0023(11) -0.0010(12)
C55 0.0130(13) 0.0255(16) 0.0194(14) 0.0002(12) -0.0009(11) 0.0000(12)
C56 0.0183(14) 0.0193(15) 0.0208(15) -0.0007(12) -0.0049(11) 0.0004(12)
C57 0.0185(14) 0.0214(15) 0.0189(14) 0.0026(12) -0.0034(11) -0.0018(12)
C58 0.0215(15) 0.0291(17) 0.0211(15) 0.0029(13) -0.0046(12) -0.0042(13)
C59 0.0255(16) 0.038(2) 0.0220(16) 0.0050(14) 0.0029(13) -0.0039(14)
C60 0.0266(16) 0.0355(19) 0.0164(15) -0.0036(13) 0.0028(12) 0.0037(14)
C61 0.0211(15) 0.0267(17) 0.0199(15) -0.0029(13) -0.0046(12) 0.0011(13)
C62 0.0152(14) 0.0230(16) 0.0169(14) -0.0004(12) -0.0038(11) -0.0010(12)
C63 0.0194(15) 0.0185(16) 0.0292(16) -0.0017(12) -0.0027(12) 0.0001(12)
C64 0.0264(17) 0.0277(18) 0.0366(18) -0.0004(14) 0.0056(14) -0.0060(14)
C65 0.0278(17) 0.0284(18) 0.041(2) -0.0045(15) -0.0105(15) -0.0035(14)
C66 0.0257(16) 0.0170(15) 0.0293(17) -0.0012(13) 0.0008(13) -0.0017(12)
C67 0.043(2) 0.0215(18) 0.048(2) -0.0001(15) -0.0087(16) 0.0052(15)
C68 0.0321(18) 0.0276(18) 0.0387(19) -0.0089(15) 0.0045(15) -0.0024(14)
C69 0.0295(18) 0.0310(19) 0.0330(18) 0.0070(14) -0.0008(14) -0.0084(14)
C70 0.0314(18) 0.0300(18) 0.0260(17) -0.0062(14) 0.0026(13) 0.0032(14)
C71 0.0201(16) 0.050(2) 0.0252(17) 0.0031(15) -0.0067(13) 0.0016(15)
C72 0.0198(16) 0.039(2) 0.0271(17) 0.0056(15) -0.0091(13) -0.0011(14)
O1 0.0515(16) 0.0279(14) 0.0500(16) 0.0050(11) 0.0181(12) 0.0057(12)
O2 0.0263(13) 0.091(2) 0.0251(12) 0.0046(13) -0.0033(10) 0.0043(13)
O3 0.0277(13) 0.106(2) 0.0276(13) 0.0116(14) 0.0035(11) 0.0031(14)
O4 0.0463(15) 0.0258(14) 0.0526(16) 0.0054(11) -0.0172(12) -0.0037(11)

loop_
_atom_type_symbol
_atom_type_description
_atom_type_scat_dispersion_real
_atom_type_scat_dispersion_imag
_atom_type_scat_source
C C 0.0033 0.0016 'International Tables Vol C Tables 4.2.6.8 and 6.1.1.4'
H H 0.0000 0.0000 'International Tables Vol C Tables 4.2.6.8 and 6.1.1.4'
O O 0.0106 0.0060 'International Tables Vol C Tables 4.2.6.8 and 6.1.1.4'
Zr Zr -2.9673 0.5597 'International Tables Vol C Tables 4.2.6.8 and 6.1.1.4'

loop_
_geom_angle_atom_site_label_1
_geom_angle_atom_site_label_2
_geom_angle_atom_site_label_3
_geom_angle
C35 Zr1 C36 83.32(12)
C35 Zr1 C21 83.10(10)
C36 Zr1 C21 122.79(10)
C35 Zr1 C1 87.53(10)
C36 Zr1 C1 73.00(10)
C21 Zr1 C1 160.21(9)
C35 Zr1 C2 73.37(10)
C36 Zr1 C2 100.18(10)
C21 Zr1 C2 127.86(9)
C1 Zr1 C2 32.35(9)
C35 Zr1 C18 126.69(10)
C36 Zr1 C18 92.30(10)
C21 Zr1 C18 55.33(9)
C1 Zr1 C18 141.58(9)
C2 Zr1 C18 157.84(9)
C35 Zr1 C9 120.59(10)
C36 Zr1 C9 82.02(10)
C21 Zr1 C9 149.26(9)
C1 Zr1 C9 33.22(9)
C2 Zr1 C9 53.51(9)
C18 Zr1 C9 111.17(9)
C35 Zr1 C19 97.65(10)
C36 Zr1 C19 73.67(10)
C21 Zr1 C19 53.70(9)
C1 Zr1 C19 145.39(9)
C2 Zr1 C19 169.87(9)
C18 Zr1 C19 32.26(9)
C9 Zr1 C19 131.61(9)
C35 Zr1 C3 93.89(10)
C36 Zr1 C3 127.95(10)
C21 Zr1 C3 108.24(9)
C1 Zr1 C3 54.95(9)
C2 Zr1 C3 32.14(9)
C18 Zr1 C3 127.54(9)
C9 Zr1 C3 55.04(9)
C19 Zr1 C3 156.74(9)
C35 Zr1 C20 72.08(10)
C36 Zr1 C20 90.16(10)
C21 Zr1 C20 33.03(8)
C1 Zr1 C20 155.11(9)
C2 Zr1 C20 142.39(9)
C18 Zr1 C20 54.77(9)
C9 Zr1 C20 163.83(9)
C19 Zr1 C20 32.23(9)
C3 Zr1 C20 138.31(9)
C35 Zr1 C26 116.55(10)
C36 Zr1 C26 124.29(10)
C21 Zr1 C26 33.47(9)
C1 Zr1 C26 150.19(9)
C2 Zr1 C26 134.64(9)
C18 Zr1 C26 33.06(8)
C9 Zr1 C26 119.19(9)
C19 Zr1 C26 53.34(9)
C3 Zr1 C26 103.40(9)
C20 Zr1 C26 54.70(9)
C35 Zr1 C4 125.08(10)
C36 Zr1 C4 115.06(10)
C21 Zr1 C4 118.11(9)
C1 Zr1 C4 54.93(9)
C2 Zr1 C4 53.22(9)
C18 Zr1 C4 104.87(9)
C9 Zr1 C4 33.22(8)
C19 Zr1 C4 136.53(9)
C3 Zr1 C4 33.03(9)
C20 Zr1 C4 149.53(9)
C26 Zr1 C4 95.51(9)
C71 Zr2 C72 84.23(12)
C71 Zr2 C62 122.80(10)
C72 Zr2 C62 83.33(10)
C71 Zr2 C39 73.76(10)
C72 Zr2 C39 87.14(10)
C62 Zr2 C39 159.64(9)
C71 Zr2 C38 101.50(10)
C72 Zr2 C38 73.43(10)
C62 Zr2 C38 127.24(9)
C39 Zr2 C38 32.40(8)
C71 Zr2 C56 91.03(10)
C72 Zr2 C56 126.48(10)
C62 Zr2 C56 55.36(9)
C39 Zr2 C56 142.08(9)
C38 Zr2 C56 157.89(9)
C71 Zr2 C57 123.40(10)
C72 Zr2 C57 116.67(10)
C62 Zr2 C57 33.34(9)
C39 Zr2 C57 150.26(9)
C38 Zr2 C57 134.09(9)
C56 Zr2 C57 33.29(8)
C71 Zr2 C37 128.47(10)
C72 Zr2 C37 94.55(10)
C62 Zr2 C37 108.05(8)
C39 Zr2 C37 54.76(8)
C38 Zr2 C37 32.08(9)
C56 Zr2 C37 127.39(9)
C57 Zr2 C37 103.08(9)
C71 Zr2 C55 73.15(10)
C72 Zr2 C55 97.11(10)
C62 Zr2 C55 53.56(9)
C39 Zr2 C55 146.01(9)
C38 Zr2 C55 169.76(9)
C56 Zr2 C55 32.34(8)
C57 Zr2 C55 53.44(8)
C37 Zr2 C55 156.51(9)
C71 Zr2 C40 81.49(10)
C72 Zr2 C40 120.03(10)
C62 Zr2 C40 149.57(9)
C39 Zr2 C40 32.99(9)
C38 Zr2 C40 53.44(9)
C56 Zr2 C40 111.76(9)
C57 Zr2 C40 119.74(9)
C37 Zr2 C40 54.82(9)
C55 Zr2 C40 132.33(9)
C71 Zr2 C54 90.41(10)
C72 Zr2 C54 71.85(10)
C62 Zr2 C54 32.97(8)
C39 Zr2 C54 155.03(9)
C38 Zr2 C54 141.81(9)
C56 Zr2 C54 54.86(9)
C57 Zr2 C54 54.69(8)
C37 Zr2 C54 138.07(9)
C55 Zr2 C54 32.15(8)
C40 Zr2 C54 164.48(9)
C71 Zr2 C45 114.33(10)
C72 Zr2 C45 125.33(10)
C62 Zr2 C45 118.25(9)
C39 Zr2 C45 54.71(9)
C38 Zr2 C45 53.14(9)
C56 Zr2 C45 105.11(9)
C57 Zr2 C45 95.71(9)
C37 Zr2 C45 32.84(9)
C55 Zr2 C45 136.90(9)
C40 Zr2 C45 33.17(9)
C54 Zr2 C45 149.70(8)
C2 C1 C9 106.1(2)
C2 C1 C10 124.8(3)
C9 C1 C10 127.1(3)
C2 C1 Zr1 74.17(15)
C9 C1 Zr1 73.90(15)
C10 C1 Zr1 129.68(18)
C3 C2 C1 112.4(3)
C3 C2 Zr1 74.36(16)
C1 C2 Zr1 73.48(15)
C3 C2 H2 123.8
C1 C2 H2 123.8
Zr1 C2 H2 119.9
C2 C3 C4 106.0(2)
C2 C3 C13 124.0(3)
C4 C3 C13 129.1(3)
C2 C3 Zr1 73.50(15)
C4 C3 Zr1 74.04(15)
C13 C3 Zr1 126.15(18)
C5 C4 C3 132.3(3)
C5 C4 C9 119.7(3)
C3 C4 C9 107.7(2)
C5 C4 Zr1 124.17(18)
C3 C4 Zr1 72.94(15)
C9 C4 Zr1 72.61(15)
C6 C5 C4 117.2(3)
C6 C5 C16 120.1(3)
C4 C5 C16 122.5(3)
C5 C6 C7 123.1(3)
C5 C6 H6 118.4
C7 C6 H6 118.4
C8 C7 C6 122.7(3)
C8 C7 H7 118.7
C6 C7 H7 118.7
C7 C8 C9 117.1(3)
C7 C8 C17 119.7(3)
C9 C8 C17 123.2(3)
C8 C9 C1 132.0(3)
C8 C9 C4 120.1(3)
C1 C9 C4 107.7(2)
C8 C9 Zr1 122.17(18)
C1 C9 Zr1 72.88(15)
C4 C9 Zr1 74.17(15)
C1 C10 C12 113.0(2)
C1 C10 C11 109.0(2)
C12 C10 C11 108.9(3)
C1 C10 H10 108.6
C12 C10 H10 108.6
C11 C10 H10 108.6
C10 C11 H11A 109.5
C10 C11 H11B 109.5
H11A C11 H11B 109.5
C10 C11 H11C 109.5
H11A C11 H11C 109.5
H11B C11 H11C 109.5
C10 C12 H12A 109.5
C10 C12 H12B 109.5
H12A C12 H12B 109.5
C10 C12 H12C 109.5
H12A C12 H12C 109.5
H12B C12 H12C 109.5
C3 C13 C15 112.9(3)
C3 C13 C14 110.2(2)
C15 C13 C14 109.1(3)
C3 C13 H13 108.2
C15 C13 H13 108.2
C14 C13 H13 108.2
C13 C14 H14A 109.5
C13 C14 H14B 109.5
H14A C14 H14B 109.5
C13 C14 H14C 109.5
H14A C14 H14C 109.5
H14B C14 H14C 109.5
C13 C15 H15A 109.5
C13 C15 H15B 109.5
H15A C15 H15B 109.5
C13 C15 H15C 109.5
H15A C15 H15C 109.5
H15B C15 H15C 109.5
C5 C16 H16A 109.5
C5 C16 H16B 109.5
H16A C16 H16B 109.5
C5 C16 H16C 109.5
H16A C16 H16C 109.5
H16B C16 H16C 109.5
C8 C17 H17A 109.5
C8 C17 H17B 109.5
H17A C17 H17B 109.5
C8 C17 H17C 109.5
H17A C17 H17C 109.5
H17B C17 H17C 109.5
C19 C18 C26 106.2(2)
C19 C18 C27 123.6(2)
C26 C18 C27 128.8(3)
C19 C18 Zr1 74.19(16)
C26 C18 Zr1 73.92(15)
C27 C18 Zr1 127.51(18)
C18 C19 C20 111.7(2)
C18 C19 Zr1 73.55(15)
C20 C19 Zr1 73.97(15)
C18 C19 H19 124.1
C20 C19 H19 124.1
Zr1 C19 H19 119.9
C19 C20 C21 106.7(2)
C19 C20 C30 123.8(2)
C21 C20 C30 127.5(2)
C19 C20 Zr1 73.80(15)
C21 C20 Zr1 72.69(15)
C30 C20 Zr1 131.31(19)
C22 C21 C20 132.7(3)
C22 C21 C26 119.8(2)
C20 C21 C26 107.5(2)
C22 C21 Zr1 119.25(18)
C20 C21 Zr1 74.28(15)
C26 C21 Zr1 74.10(15)
C23 C22 C21 117.7(3)
C23 C22 C33 120.1(3)
C21 C22 C33 122.2(3)
C22 C23 C24 121.9(3)
C22 C23 H23 119.1
C24 C23 H23 119.1
C25 C24 C23 123.4(3)
C25 C24 H24 118.3
C23 C24 H24 118.3
C24 C25 C26 117.3(3)
C24 C25 C34 120.4(3)
C26 C25 C34 122.1(3)
C25 C26 C18 132.2(3)
C25 C26 C21 119.7(2)
C18 C26 C21 107.8(2)
C25 C26 Zr1 124.55(18)
C18 C26 Zr1 73.02(15)
C21 C26 Zr1 72.43(15)
C18 C27 C28 113.2(2)
C18 C27 C29 108.8(2)
C28 C27 C29 110.0(2)
C18 C27 H27 108.3
C28 C27 H27 108.3
C29 C27 H27 108.3
C27 C28 H28A 109.5
C27 C28 H28B 109.5
H28A C28 H28B 109.5
C27 C28 H28C 109.5
H28A C28 H28C 109.5
H28B C28 H28C 109.5
C27 C29 H29A 109.5
C27 C29 H29B 109.5
H29A C29 H29B 109.5
C27 C29 H29C 109.5
H29A C29 H29C 109.5
H29B C29 H29C 109.5
C20 C30 C31 112.8(2)
C20 C30 C32 109.1(2)
C31 C30 C32 109.4(2)
C20 C30 H30 108.5
C31 C30 H30 108.5
C32 C30 H30 108.5
C30 C31 H31A 109.5
C30 C31 H31B 109.5
H31A C31 H31B 109.5
C30 C31 H31C 109.5
H31A C31 H31C 109.5
H31B C31 H31C 109.5
C30 C32 H32A 109.5
C30 C32 H32B 109.5
H32A C32 H32B 109.5
C30 C32 H32C 109.5
H32A C32 H32C 109.5
H32B C32 H32C 109.5
C22 C33 H33A 109.5
C22 C33 H33B 109.5
H33A C33 H33B 109.5
C22 C33 H33C 109.5
H33A C33 H33C 109.5
H33B C33 H33C 109.5
C25 C34 H34A 109.5
C25 C34 H34B 109.5
H34A C34 H34B 109.5
C25 C34 H34C 109.5
H34A C34 H34C 109.5
H34B C34 H34C 109.5
O1 C35 Zr1 178.0(3)
O2 C36 Zr1 176.6(3)
C38 C37 C45 106.4(2)
C38 C37 C46 123.8(3)
C45 C37 C46 129.2(3)
C38 C37 Zr2 73.44(15)
C45 C37 Zr2 74.35(15)
C46 C37 Zr2 124.44(18)
C37 C38 C39 112.0(3)
C37 C38 Zr2 74.48(15)
C39 C38 Zr2 73.71(15)
C37 C38 H38 124.0
C39 C38 H38 124.0
Zr2 C38 H38 119.3
C38 C39 C40 106.3(2)
C38 C39 C49 124.2(3)
C40 C39 C49 127.4(2)
C38 C39 Zr2 73.88(15)
C40 C39 Zr2 74.30(15)
C49 C39 Zr2 129.83(18)
C39 C40 C41 132.0(3)
C39 C40 C45 107.5(2)
C41 C40 C45 120.4(3)
C39 C40 Zr2 72.71(15)
C41 C40 Zr2 121.73(18)
C45 C40 Zr2 73.98(15)
C42 C41 C40 116.6(3)
C42 C41 C52 120.1(3)
C40 C41 C52 123.3(3)
C41 C42 C43 123.0(3)
C41 C42 H42 118.5
C43 C42 H42 118.5
C44 C43 C42 123.4(3)
C44 C43 H43 118.3
C42 C43 H43 118.3
C43 C44 C45 116.8(3)
C43 C44 C53 120.2(3)
C45 C44 C53 122.8(3)
C37 C45 C44 132.4(3)
C37 C45 C40 107.7(2)
C44 C45 C40 119.7(3)
C37 C45 Zr2 72.81(15)
C44 C45 Zr2 124.34(19)
C40 C45 Zr2 72.85(15)
C37 C46 C48 112.6(2)
C37 C46 C47 110.1(2)
C48 C46 C47 108.7(3)
C37 C46 H46 108.4
C48 C46 H46 108.4
C47 C46 H46 108.4
C46 C47 H47A 109.5
C46 C47 H47B 109.5
H47A C47 H47B 109.5
C46 C47 H47C 109.5
H47A C47 H47C 109.5
H47B C47 H47C 109.5
C46 C48 H48A 109.5
C46 C48 H48B 109.5
H48A C48 H48B 109.5
C46 C48 H48C 109.5
H48A C48 H48C 109.5
H48B C48 H48C 109.5
C51 C49 C50 110.2(2)
C51 C49 C39 113.7(2)
C50 C49 C39 108.4(2)
C51 C49 H49 108.1
C50 C49 H49 108.1
C39 C49 H49 108.1
C49 C50 H50A 109.5
C49 C50 H50B 109.5
H50A C50 H50B 109.5
C49 C50 H50C 109.5
H50A C50 H50C 109.5
H50B C50 H50C 109.5
C49 C51 H51A 109.5
C49 C51 H51B 109.5
H51A C51 H51B 109.5
C49 C51 H51C 109.5
H51A C51 H51C 109.5
H51B C51 H51C 109.5
C41 C52 H52A 109.5
C41 C52 H52B 109.5
H52A C52 H52B 109.5
C41 C52 H52C 109.5
H52A C52 H52C 109.5
H52B C52 H52C 109.5
C44 C53 H53A 109.5
C44 C53 H53B 109.5
H53A C53 H53B 109.5
C44 C53 H53C 109.5
H53A C53 H53C 109.5
H53B C53 H53C 109.5
C55 C54 C62 106.3(2)
C55 C54 C63 124.1(2)
C62 C54 C63 127.8(2)
C55 C54 Zr2 73.40(15)
C62 C54 Zr2 72.31(14)
C63 C54 Zr2 131.45(18)
C54 C55 C56 112.1(2)
C54 C55 Zr2 74.45(15)
C56 C55 Zr2 73.34(15)
C54 C55 H55 124.0
C56 C55 H55 124.0
Zr2 C55 H55 119.8
C55 C56 C57 105.8(2)
C55 C56 C66 123.5(2)
C57 C56 C66 129.3(2)
C55 C56 Zr2 74.31(15)
C57 C56 Zr2 73.70(15)
C66 C56 Zr2 127.51(18)
C58 C57 C56 132.1(3)
C58 C57 C62 119.8(3)
C56 C57 C62 107.9(2)
C58 C57 Zr2 124.40(18)
C56 C57 Zr2 73.01(15)
C62 C57 Zr2 72.76(15)
C59 C58 C57 117.1(3)
C59 C58 C69 120.9(3)
C57 C58 C69 121.7(3)
C58 C59 C60 123.3(3)
C58 C59 H59 118.3
C60 C59 H59 118.3
C61 C60 C59 122.3(3)
C61 C60 H60 118.9
C59 C60 H60 118.9
C60 C61 C62 117.2(3)
C60 C61 C70 120.5(3)
C62 C61 C70 122.3(3)
C61 C62 C54 131.9(3)
C61 C62 C57 120.1(2)
C54 C62 C57 107.9(2)
C61 C62 Zr2 119.25(18)
C54 C62 Zr2 74.72(15)
C57 C62 Zr2 73.90(14)
C54 C63 C64 113.0(2)
C54 C63 C65 108.6(2)
C64 C63 C65 109.9(2)
C54 C63 H63 108.4
C64 C63 H63 108.4
C65 C63 H63 108.4
C63 C64 H64A 109.5
C63 C64 H64B 109.5
H64A C64 H64B 109.5
C63 C64 H64C 109.5
H64A C64 H64C 109.5
H64B C64 H64C 109.5
C63 C65 H65A 109.5
C63 C65 H65B 109.5
H65A C65 H65B 109.5
C63 C65 H65C 109.5
H65A C65 H65C 109.5
H65B C65 H65C 109.5
C56 C66 C68 113.0(2)
C56 C66 C67 108.4(2)
C68 C66 C67 110.3(2)
C56 C66 H66 108.3
C68 C66 H66 108.3
C67 C66 H66 108.3
C66 C67 H67A 109.5
C66 C67 H67B 109.5
H67A C67 H67B 109.5
C66 C67 H67C 109.5
H67A C67 H67C 109.5
H67B C67 H67C 109.5
C66 C68 H68A 109.5
C66 C68 H68B 109.5
H68A C68 H68B 109.5
C66 C68 H68C 109.5
H68A C68 H68C 109.5
H68B C68 H68C 109.5
C58 C69 H69A 109.5
C58 C69 H69B 109.5
H69A C69 H69B 109.5
C58 C69 H69C 109.5
H69A C69 H69C 109.5
H69B C69 H69C 109.5
C61 C70 H70A 109.5
C61 C70 H70B 109.5
H70A C70 H70B 109.5
C61 C70 H70C 109.5
H70A C70 H70C 109.5
H70B C70 H70C 109.5
O3 C71 Zr2 178.5(3)
O4 C72 Zr2 178.3(3)

loop_
_geom_bond_atom_site_label_1
_geom_bond_atom_site_label_2
_geom_bond_distance
Zr1 C35 2.149(4)
Zr1 C36 2.161(3)
Zr1 C21 2.525(3)
Zr1 C1 2.526(3)
Zr1 C2 2.535(3)
Zr1 C18 2.535(3)
Zr1 C9 2.539(3)
Zr1 C19 2.544(3)
Zr1 C3 2.545(3)
Zr1 C20 2.546(3)
Zr1 C26 2.547(3)
Zr1 C4 2.560(3)
Zr2 C71 2.156(3)
Zr2 C72 2.161(3)
Zr2 C62 2.526(3)
Zr2 C39 2.527(3)
Zr2 C38 2.529(3)
Zr2 C56 2.531(3)
Zr2 C57 2.541(3)
Zr2 C37 2.543(3)
Zr2 C55 2.544(3)
Zr2 C40 2.548(3)
Zr2 C54 2.557(3)
Zr2 C45 2.563(3)
C1 C2 1.410(4)
C1 C9 1.448(4)
C1 C10 1.516(4)
C2 C3 1.406(4)
C2 H2 0.9500
C3 C4 1.451(4)
C3 C13 1.518(4)
C4 C5 1.443(4)
C4 C9 1.458(4)
C5 C6 1.362(4)
C5 C16 1.503(4)
C6 C7 1.413(4)
C6 H6 0.9500
C7 C8 1.368(4)
C7 H7 0.9500
C8 C9 1.439(4)
C8 C17 1.512(4)
C10 C12 1.521(4)
C10 C11 1.526(4)
C10 H10 1.0000
C11 H11A 0.9800
C11 H11B 0.9800
C11 H11C 0.9800
C12 H12A 0.9800
C12 H12B 0.9800
C12 H12C 0.9800
C13 C15 1.524(4)
C13 C14 1.536(4)
C13 H13 1.0000
C14 H14A 0.9800
C14 H14B 0.9800
C14 H14C 0.9800
C15 H15A 0.9800
C15 H15B 0.9800
C15 H15C 0.9800
C16 H16A 0.9800
C16 H16B 0.9800
C16 H16C 0.9800
C17 H17A 0.9800
C17 H17B 0.9800
C17 H17C 0.9800
C18 C19 1.411(4)
C18 C26 1.446(4)
C18 C27 1.513(4)
C19 C20 1.413(4)
C19 H19 0.9500
C20 C21 1.441(4)
C20 C30 1.515(4)
C21 C22 1.438(4)
C21 C26 1.461(4)
C22 C23 1.365(4)
C22 C33 1.512(4)
C23 C24 1.418(4)
C23 H23 0.9500
C24 C25 1.360(4)
C24 H24 0.9500
C25 C26 1.436(4)
C25 C34 1.508(4)
C27 C28 1.530(4)
C27 C29 1.538(4)
C27 H27 1.0000
C28 H28A 0.9800
C28 H28B 0.9800
C28 H28C 0.9800
C29 H29A 0.9800
C29 H29B 0.9800
C29 H29C 0.9800
C30 C31 1.522(4)
C30 C32 1.544(4)
C30 H30 1.0000
C31 H31A 0.9800
C31 H31B 0.9800
C31 H31C 0.9800
C32 H32A 0.9800
C32 H32B 0.9800
C32 H32C 0.9800
C33 H33A 0.9800
C33 H33B 0.9800
C33 H33C 0.9800
C34 H34A 0.9800
C34 H34B 0.9800
C34 H34C 0.9800
C35 O1 1.153(4)
C36 O2 1.147(3)
C37 C38 1.401(4)
C37 C45 1.443(4)
C37 C46 1.521(4)
C38 C39 1.411(4)
C38 H38 0.9500
C39 C40 1.441(4)
C39 C49 1.527(4)
C40 C41 1.443(4)
C40 C45 1.459(4)
C41 C42 1.370(4)
C41 C52 1.505(4)
C42 C43 1.408(5)
C42 H42 0.9500
C43 C44 1.365(4)
C43 H43 0.9500
C44 C45 1.447(4)
C44 C53 1.510(4)
C46 C48 1.526(4)
C46 C47 1.539(4)
C46 H46 1.0000
C47 H47A 0.9800
C47 H47B 0.9800
C47 H47C 0.9800
C48 H48A 0.9800
C48 H48B 0.9800
C48 H48C 0.9800
C49 C51 1.520(4)
C49 C50 1.527(4)
C49 H49 1.0000
C50 H50A 0.9800
C50 H50B 0.9800
C50 H50C 0.9800
C51 H51A 0.9800
C51 H51B 0.9800
C51 H51C 0.9800
C52 H52A 0.9800
C52 H52B 0.9800
C52 H52C 0.9800
C53 H53A 0.9800
C53 H53B 0.9800
C53 H53C 0.9800
C54 C55 1.413(4)
C54 C62 1.443(4)
C54 C63 1.513(4)
C55 C56 1.414(4)
C55 H55 0.9500
C56 C57 1.453(4)
C56 C66 1.515(4)
C57 C58 1.439(4)
C57 C62 1.453(4)
C58 C59 1.361(4)
C58 C69 1.510(4)
C59 C60 1.412(4)
C59 H59 0.9500
C60 C61 1.370(4)
C60 H60 0.9500
C61 C62 1.438(4)
C61 C70 1.511(4)
C63 C64 1.531(4)
C63 C65 1.537(4)
C63 H63 1.0000
C64 H64A 0.9800
C64 H64B 0.9800
C64 H64C 0.9800
C65 H65A 0.9800
C65 H65B 0.9800
C65 H65C 0.9800
C66 C68 1.530(4)
C66 C67 1.540(4)
C66 H66 1.0000
C67 H67A 0.9800
C67 H67B 0.9800
C67 H67C 0.9800
C68 H68A 0.9800
C68 H68B 0.9800
C68 H68C 0.9800
C69 H69A 0.9800
C69 H69B 0.9800
C69 H69C 0.9800
C70 H70A 0.9800
C70 H70B 0.9800
C70 H70C 0.9800
C71 O3 1.138(4)
C72 O4 1.135(4)
